data_4308812
loop_
_publ_author_name
'Colette Boskovic'
'Hans U. G\"udel'
'Ga\"el Labat'
'Antonia Neels'
'Wolfgang Wernsdorfer'
'Boujemaa Moubaraki'
'Keith S. Murray'

_publ_contact_author_email C.BOSKOVIC@UNIMELB.EDU.AU
_publ_contact_author_name 'Colette Boskovic'
_publ_section_title
;
High-Nuclearity Mixed-Chelate Ferric Complexes from a New Family of
Polynuclear Precursors
;
_journal_name_full 'Inorganic Chemistry'
_journal_page_first 3181
_journal_page_last 3189
_journal_paper_doi 10.1021/ic048411u
_journal_volume 44
_journal_year 2005
_chemical_formula_sum 'C106 H152 Fe12 N12 O42'
_chemical_formula_weight 2936.60
_chemical_name_systematic
;
?
;
_space_group_IT_number 2
_symmetry_cell_setting triclinic
_symmetry_space_group_name_Hall '-P 1'
_symmetry_space_group_name_H-M 'P -1'
_atom_sites_solution_hydrogens geom
_atom_sites_solution_primary direct
_atom_sites_solution_secondary difmap
_audit_creation_method SHELXL-97
_cell_angle_alpha 73.557(11)
_cell_angle_beta 85.583(12)
_cell_angle_gamma 74.759(11)
_cell_formula_units_Z 1
_cell_length_a 11.3921(11)
_cell_length_b 16.9719(15)
_cell_length_c 17.5613(17)
_cell_measurement_reflns_used 8000
_cell_measurement_temperature 153(2)
_cell_measurement_theta_max 25.75
_cell_measurement_theta_min 2.15
_cell_volume 3142.0(6)
_computing_cell_refinement 'CELL (Stoe IPDS Software, 2000)'
_computing_data_collection 'EXPOSE (Stoe IPDS Software, 2000)'
_computing_data_reduction 'INTEGRATE (Stoe IPDS Software, 2000)'
_computing_molecular_graphics 'PLATON99 (Spek, 1990)'
_computing_publication_material 'SHELXL-97 (Sheldrick, 1997)'
_computing_structure_refinement 'SHELXL-97 (Sheldrick, 1997)'
_computing_structure_solution 'SHELXS-97 (Sheldrick, 1990)'
_diffrn_ambient_temperature 153(2)
_diffrn_detector_area_resol_mean 0.81\%A
_diffrn_measured_fraction_theta_full 0.931
_diffrn_measured_fraction_theta_max 0.931
_diffrn_measurement_device_type 'STOE IPDS'
_diffrn_measurement_method 'phi oscillation'
_diffrn_radiation_monochromator graphite
_diffrn_radiation_source 'fine-focus sealed tube'
_diffrn_radiation_type MoK\a
_diffrn_radiation_wavelength 0.71073
_diffrn_reflns_av_R_equivalents 0.0835
_diffrn_reflns_av_sigmaI/netI 0.1050
_diffrn_reflns_limit_h_max 13
_diffrn_reflns_limit_h_min -13
_diffrn_reflns_limit_k_max 20
_diffrn_reflns_limit_k_min -20
_diffrn_reflns_limit_l_max 21
_diffrn_reflns_limit_l_min -21
_diffrn_reflns_number 24639
_diffrn_reflns_theta_full 25.85
_diffrn_reflns_theta_max 25.85
_diffrn_reflns_theta_min 2.12
_diffrn_standards_decay_% 0
_diffrn_standards_interval_time 0
_diffrn_standards_number 0
_exptl_absorpt_coefficient_mu 1.426
_exptl_absorpt_correction_T_max 0.758
_exptl_absorpt_correction_T_min 0.330
_exptl_absorpt_correction_type empirical
_exptl_absorpt_process_details 'DIFABS (PLATON99, Speck, 1999)'
_exptl_crystal_colour dark-orange
_exptl_crystal_density_diffrn 1.552
_exptl_crystal_density_meas ?
_exptl_crystal_density_method 'not measured'
_exptl_crystal_description plate
_exptl_crystal_F_000 1520
_exptl_crystal_size_max 0.50
_exptl_crystal_size_mid 0.30
_exptl_crystal_size_min 0.10
_refine_diff_density_max 1.169
_refine_diff_density_min -0.992
_refine_diff_density_rms 0.129
_refine_ls_extinction_method none
_refine_ls_goodness_of_fit_ref 0.944
_refine_ls_hydrogen_treatment constr
_refine_ls_matrix_type full
_refine_ls_number_parameters 795
_refine_ls_number_reflns 11300
_refine_ls_number_restraints 0
_refine_ls_restrained_S_all 0.944
_refine_ls_R_factor_all 0.0854
_refine_ls_R_factor_gt 0.0566
_refine_ls_shift/su_max <0.001
_refine_ls_shift/su_mean <0.001
_refine_ls_structure_factor_coef Fsqd
_refine_ls_weighting_details 'calc w=1/[\s^2^(Fo^2^)+(0.0801P)^2^] where P=(Fo^2^+2Fc^2^)/3'
_refine_ls_weighting_scheme calc
_refine_ls_wR_factor_gt 0.1358
_refine_ls_wR_factor_ref 0.1458
_reflns_number_gt 7541
_reflns_number_total 11300
_reflns_threshold_expression I>2sigma(I)
_cod_data_source_file ic048411usi20041117_071619_1.cif
_cod_data_source_block compound2
_cod_depositor_comments
;
The following automatic conversions were performed:

'_exptl_crystal_density_meas' value 'none' was changed to '?' - the
value is perceived as not measured.

Automatic conversion script
Id: cif_fix_values 3008 2015-01-20 13:52:24Z robertas 
;
_cod_original_cell_volume 3142.0(5)
_cod_database_code 4308812

loop_
_symmetry_equiv_pos_as_xyz
'x, y, z'
'-x, -y, -z'

loop_
_atom_site_aniso_label
_atom_site_aniso_U_11
_atom_site_aniso_U_22
_atom_site_aniso_U_33
_atom_site_aniso_U_23
_atom_site_aniso_U_13
_atom_site_aniso_U_12
Fe1 0.0078(3) 0.0151(4) 0.0183(4) -0.0076(3) 0.0005(3) -0.0006(3)
Fe2 0.0117(3) 0.0155(4) 0.0182(4) -0.0076(3) 0.0004(3) -0.0006(3)
Fe3 0.0165(4) 0.0196(4) 0.0198(4) -0.0093(3) -0.0034(3) -0.0017(3)
Fe4 0.0116(3) 0.0157(4) 0.0181(4) -0.0076(3) -0.0009(3) -0.0002(3)
Fe5 0.0113(3) 0.0157(4) 0.0177(4) -0.0062(3) -0.0011(3) -0.0011(3)
Fe6 0.0171(4) 0.0177(4) 0.0186(4) -0.0061(3) -0.0028(3) -0.0050(3)
O1 0.0126(16) 0.0149(19) 0.0170(17) -0.0065(14) -0.0003(13) -0.0038(15)
O2 0.0106(15) 0.0131(19) 0.0211(18) -0.0073(15) 0.0030(13) -0.0012(14)
O3 0.0114(16) 0.017(2) 0.0193(18) -0.0053(15) -0.0011(13) -0.0022(15)
O4 0.0154(16) 0.016(2) 0.0180(17) -0.0085(15) -0.0013(14) -0.0004(15)
O5 0.0085(15) 0.018(2) 0.0176(17) -0.0095(15) 0.0008(13) -0.0010(14)
O6 0.0221(19) 0.025(2) 0.029(2) -0.0138(17) -0.0042(16) -0.0053(17)
O7 0.0120(16) 0.026(2) 0.0251(19) -0.0136(16) -0.0024(14) -0.0037(16)
O8 0.030(2) 0.031(2) 0.024(2) -0.0094(17) 0.0008(16) -0.0159(19)
O9 0.0153(17) 0.022(2) 0.0209(18) -0.0042(16) -0.0037(14) -0.0028(16)
O10 0.028(2) 0.015(2) 0.039(2) -0.0079(17) -0.0156(18) -0.0003(17)
O11 0.0129(16) 0.017(2) 0.0218(18) -0.0066(15) -0.0010(14) -0.0045(15)
O12 0.0153(17) 0.016(2) 0.0181(18) -0.0083(15) -0.0004(14) 0.0026(15)
O13 0.0246(19) 0.025(2) 0.0195(19) -0.0094(16) 0.0047(15) -0.0055(17)
O14 0.0261(19) 0.022(2) 0.0228(19) -0.0099(16) 0.0020(16) -0.0032(18)
O15 0.0107(16) 0.019(2) 0.0254(19) -0.0075(16) -0.0011(14) -0.0038(15)
O16 0.0154(17) 0.021(2) 0.0242(19) -0.0116(16) -0.0003(15) -0.0037(16)
O17 0.0203(18) 0.026(2) 0.026(2) -0.0088(17) -0.0050(16) -0.0066(17)
O18 0.0183(18) 0.019(2) 0.027(2) -0.0063(16) -0.0047(15) -0.0050(16)
O19 0.0159(17) 0.021(2) 0.026(2) -0.0077(16) 0.0008(15) -0.0037(16)
O20 0.0136(17) 0.024(2) 0.026(2) -0.0088(16) 0.0004(14) -0.0044(16)
N1 0.020(2) 0.033(3) 0.026(2) -0.015(2) -0.0032(19) -0.001(2)
N2 0.018(2) 0.019(3) 0.028(2) -0.0070(19) -0.0029(18) -0.008(2)
N3 0.013(2) 0.018(3) 0.023(2) -0.0093(19) 0.0007(17) -0.0034(19)
N4 0.022(2) 0.024(3) 0.023(2) -0.009(2) 0.001(2) -0.002(2)
C1 0.017(2) 0.020(3) 0.029(3) -0.008(2) 0.003(2) -0.005(2)
C2 0.013(2) 0.017(3) 0.020(3) -0.004(2) 0.000(2) -0.003(2)
C3 0.012(2) 0.017(3) 0.022(3) -0.008(2) 0.001(2) -0.003(2)
C4 0.018(2) 0.012(3) 0.024(3) -0.006(2) 0.001(2) -0.002(2)
C5 0.008(2) 0.016(3) 0.027(3) -0.007(2) 0.004(2) -0.002(2)
C6 0.025(3) 0.029(3) 0.022(3) -0.015(2) 0.006(2) -0.014(3)
C7 0.032(3) 0.026(3) 0.038(3) -0.017(3) 0.012(3) -0.008(3)
C8 0.047(4) 0.028(4) 0.040(4) -0.019(3) 0.012(3) -0.016(3)
C9 0.048(4) 0.047(4) 0.031(3) -0.022(3) 0.016(3) -0.029(4)
C10 0.032(3) 0.051(5) 0.034(3) -0.021(3) 0.005(3) -0.023(3)
C11 0.023(3) 0.041(4) 0.023(3) -0.017(3) 0.006(2) -0.015(3)
C12 0.017(3) 0.050(4) 0.024(3) -0.016(3) 0.004(2) -0.014(3)
C13 0.030(3) 0.036(4) 0.034(3) -0.012(3) -0.016(3) 0.005(3)
C14 0.024(3) 0.030(4) 0.047(4) -0.018(3) -0.016(3) 0.011(3)
C15 0.034(3) 0.060(5) 0.031(3) -0.022(3) -0.008(3) -0.008(3)
C16 0.015(2) 0.024(3) 0.026(3) -0.011(2) -0.001(2) -0.003(2)
C17 0.022(3) 0.041(4) 0.028(3) -0.012(3) 0.001(2) -0.012(3)
C18 0.032(3) 0.046(4) 0.029(3) -0.012(3) 0.004(3) -0.014(3)
C19 0.034(3) 0.050(4) 0.023(3) -0.011(3) 0.004(3) -0.009(3)
C20 0.029(3) 0.033(4) 0.027(3) -0.015(3) -0.005(2) -0.005(3)
C21 0.024(3) 0.024(3) 0.027(3) -0.013(2) -0.005(2) -0.002(2)
C22 0.024(3) 0.019(3) 0.031(3) -0.010(2) -0.008(2) -0.005(2)
C23 0.029(3) 0.035(4) 0.031(3) -0.006(3) -0.008(2) -0.016(3)
C24 0.008(2) 0.026(3) 0.035(3) -0.001(2) -0.008(2) -0.004(2)
C25 0.040(4) 0.043(4) 0.033(3) -0.017(3) -0.003(3) -0.017(3)
C26 0.020(3) 0.027(3) 0.017(3) -0.008(2) 0.002(2) -0.004(2)
C27 0.029(3) 0.027(3) 0.026(3) -0.009(3) 0.000(2) -0.003(3)
C28 0.031(3) 0.028(4) 0.036(3) -0.011(3) -0.002(3) 0.002(3)
C29 0.038(3) 0.018(3) 0.040(4) -0.009(3) 0.001(3) 0.005(3)
C30 0.032(3) 0.026(3) 0.030(3) -0.013(3) 0.001(3) -0.005(3)
C31 0.020(3) 0.022(3) 0.024(3) -0.011(2) 0.004(2) -0.005(2)
C32 0.022(3) 0.023(3) 0.023(3) -0.009(2) 0.002(2) -0.008(2)
C33 0.012(2) 0.014(3) 0.023(3) -0.003(2) -0.006(2) 0.003(2)
C34 0.012(2) 0.018(3) 0.032(3) -0.008(2) -0.005(2) 0.000(2)
C35 0.034(3) 0.027(3) 0.026(3) -0.014(3) -0.001(2) -0.009(3)
C36 0.015(2) 0.020(3) 0.024(3) -0.009(2) -0.003(2) 0.009(2)
C37 0.023(3) 0.023(3) 0.028(3) -0.013(3) -0.002(2) 0.000(2)
C38 0.026(3) 0.024(3) 0.017(3) -0.007(2) 0.002(2) 0.001(3)
C39 0.069(5) 0.039(4) 0.028(3) -0.014(3) 0.017(3) -0.020(4)
C40 0.014(2) 0.026(3) 0.023(3) -0.013(2) 0.000(2) -0.005(2)
C41 0.015(3) 0.027(3) 0.050(4) -0.006(3) -0.010(3) -0.008(3)
C42 0.022(3) 0.023(3) 0.028(3) -0.014(3) 0.000(2) -0.006(2)
C43 0.032(3) 0.040(4) 0.036(3) -0.006(3) -0.005(3) -0.025(3)
C44 0.010(2) 0.015(3) 0.024(3) -0.010(2) 0.004(2) 0.000(2)
C45 0.034(3) 0.036(4) 0.036(3) -0.011(3) 0.008(3) -0.023(3)
O21 0.042(3) 0.059(4) 0.057(3) -0.019(3) 0.004(2) -0.012(3)
C50 0.080(7) 0.151(11) 0.111(9) -0.048(8) -0.002(6) -0.078(8)
C51 0.066(5) 0.054(5) 0.073(6) -0.028(4) 0.019(5) -0.029(5)
C52 0.051(5) 0.082(7) 0.041(4) -0.012(4) 0.001(4) -0.008(5)
C53 0.060(5) 0.118(9) 0.056(5) -0.041(5) 0.008(4) -0.032(6)
N5 0.070(6) 0.100(9) 0.221(14) 0.033(8) -0.035(8) -0.033(7)
C46 0.116(9) 0.101(9) 0.077(7) -0.031(6) -0.021(6) -0.044(8)
C47 0.049(5) 0.069(7) 0.110(8) -0.016(6) -0.007(5) -0.027(5)
N6 0.067(5) 0.067(5) 0.080(5) -0.024(4) -0.034(4) -0.013(4)
C48 0.028(3) 0.059(5) 0.038(4) -0.020(3) 0.003(3) -0.010(3)
C49 0.040(4) 0.039(4) 0.038(4) -0.011(3) -0.005(3) 0.004(3)

loop_
_atom_site_label
_atom_site_type_symbol
_atom_site_thermal_displace_type
_atom_site_fract_x
_atom_site_fract_y
_atom_site_fract_z
_atom_site_occupancy
_atom_site_U_iso_or_equiv
_atom_site_calc_flag
_atom_site_refinement_flags
Fe1 Fe Uani 0.63071(6) 0.42202(4) 0.53334(4) 1.000 0.0136(2) . .
Fe2 Fe Uani 0.53912(6) 0.46238(5) 0.36256(4) 1.000 0.0151(2) . .
Fe3 Fe Uani 0.51137(6) 0.32638(5) 0.29869(4) 1.000 0.0182(2) . .
Fe4 Fe Uani 0.71564(6) 0.26097(4) 0.44567(4) 1.000 0.0151(2) . .
Fe5 Fe Uani 0.82890(6) 0.22623(5) 0.60208(4) 1.000 0.0150(2) . .
Fe6 Fe Uani 0.86836(6) 0.06690(5) 0.75404(4) 1.000 0.0173(2) . .
O1 O Uani 0.4650(3) 0.4418(2) 0.47735(19) 1.000 0.0143(10) . .
O2 O Uani 0.5383(3) 0.4174(2) 0.63452(19) 1.000 0.0149(10) . .
O3 O Uani 0.3215(3) 0.5320(2) 0.57774(19) 1.000 0.0160(10) . .
O4 O Uani 0.6146(3) 0.3443(2) 0.36917(19) 1.000 0.0163(10) . .
O5 O Uani 0.6909(3) 0.3068(2) 0.53803(19) 1.000 0.0142(10) . .
O6 O Uani 0.5896(3) 0.2295(2) 0.2620(2) 1.000 0.0239(11) . .
O7 O Uani 0.4061(3) 0.4332(2) 0.3182(2) 1.000 0.0197(11) . .
O8 O Uani 0.7594(3) 0.0518(2) 0.8430(2) 1.000 0.0264(12) . .
O9 O Uani 0.9588(3) 0.1347(2) 0.6692(2) 1.000 0.0199(11) . .
O10 O Uani 1.0013(3) -0.0349(2) 0.7775(2) 1.000 0.0274(12) . .
O11 O Uani 0.7371(3) 0.1623(2) 0.6873(2) 1.000 0.0168(10) . .
O12 O Uani 0.8200(3) 0.1623(2) 0.52578(19) 1.000 0.0170(11) . .
O13 O Uani 0.6069(3) 0.5052(2) 0.2537(2) 1.000 0.0227(11) . .
O14 O Uani 0.5904(3) 0.4007(2) 0.2029(2) 1.000 0.0235(11) . .
O15 O Uani 0.7779(3) 0.4404(2) 0.5767(2) 1.000 0.0180(11) . .
O16 O Uani 0.8383(3) 0.3115(2) 0.6618(2) 1.000 0.0192(11) . .
O17 O Uani 0.4311(3) 0.2489(2) 0.3870(2) 1.000 0.0233(11) . .
O18 O Uani 0.5853(3) 0.1891(2) 0.4744(2) 1.000 0.0211(11) . .
O19 O Uani 0.8724(3) 0.3049(2) 0.4119(2) 1.000 0.0209(11) . .
O20 O Uani 0.9588(3) 0.2764(2) 0.5304(2) 1.000 0.0209(11) . .
N1 N Uani 0.3663(4) 0.3503(3) 0.2201(3) 1.000 0.0258(14) . .
N2 N Uani 0.9585(4) 0.1200(3) 0.8244(3) 1.000 0.0207(14) . .
N3 N Uani 0.7879(4) -0.0015(3) 0.6947(2) 1.000 0.0174(14) . .
N4 N Uani 0.7980(4) 0.1771(3) 0.3730(3) 1.000 0.0233(14) . .
C1 C Uani 0.2914(5) 0.3068(3) 0.6288(3) 1.000 0.0218(16) . .
C2 C Uani 0.3572(4) 0.3780(3) 0.5980(3) 1.000 0.0171(16) . .
C3 C Uani 0.3993(4) 0.3791(3) 0.5132(3) 1.000 0.0166(16) . .
C4 C Uani 0.4654(4) 0.3577(3) 0.6546(3) 1.000 0.0182(16) . .
C5 C Uani 0.2682(4) 0.4620(3) 0.6020(3) 1.000 0.0172(16) . .
C6 C Uani 0.5350(5) 0.1802(4) 0.2389(3) 1.000 0.0226(17) . .
C7 C Uani 0.5959(5) 0.0936(4) 0.2532(4) 1.000 0.0308(17) . .
C8 C Uani 0.5438(6) 0.0387(4) 0.2302(4) 1.000 0.036(2) . .
C9 C Uani 0.4329(6) 0.0686(4) 0.1914(4) 1.000 0.037(2) . .
C10 C Uani 0.3749(6) 0.1520(4) 0.1765(4) 1.000 0.035(2) . .
C11 C Uani 0.4200(5) 0.2106(4) 0.1996(3) 1.000 0.0262(19) . .
C12 C Uani 0.3514(5) 0.3007(4) 0.1797(3) 1.000 0.0282(19) . .
C13 C Uani 0.2961(5) 0.4388(4) 0.2048(4) 1.000 0.0345(19) . .
C14 C Uani 0.2945(5) 0.4660(4) 0.2792(4) 1.000 0.035(2) . .
C15 C Uani 0.2629(6) 0.3334(5) 0.1107(4) 1.000 0.040(2) . .
C16 C Uani 0.7688(4) 0.0458(3) 0.9176(3) 1.000 0.0211(16) . .
C17 C Uani 0.6847(5) 0.0110(4) 0.9716(3) 1.000 0.0291(19) . .
C18 C Uani 0.6891(6) 0.0013(4) 1.0508(4) 1.000 0.0347(19) . .
C19 C Uani 0.7765(5) 0.0273(4) 1.0822(3) 1.000 0.0360(19) . .
C20 C Uani 0.8576(5) 0.0633(4) 1.0312(3) 1.000 0.0285(19) . .
C21 C Uani 0.8571(5) 0.0754(4) 0.9487(3) 1.000 0.0242(17) . .
C22 C Uani 0.9442(5) 0.1178(3) 0.8980(3) 1.000 0.0236(17) . .
C23 C Uani 1.0464(5) 0.1638(4) 0.7752(3) 1.000 0.0303(19) . .
C24 C Uani 1.0708(4) 0.1380(4) 0.6982(3) 1.000 0.0242(16) . .
C25 C Uani 1.0148(6) 0.1601(4) 0.9374(4) 1.000 0.036(2) . .
C26 C Uani 1.0108(5) -0.1131(4) 0.7785(3) 1.000 0.0214(17) . .
C27 C Uani 1.1106(5) -0.1752(4) 0.8182(3) 1.000 0.0278(17) . .
C28 C Uani 1.1304(5) -0.2598(4) 0.8218(4) 1.000 0.0329(19) . .
C29 C Uani 1.0488(6) -0.2868(4) 0.7869(4) 1.000 0.0342(19) . .
C30 C Uani 0.9501(5) -0.2259(4) 0.7451(3) 1.000 0.0287(17) . .
C31 C Uani 0.9307(5) -0.1395(3) 0.7386(3) 1.000 0.0213(17) . .
C32 C Uani 0.8279(5) -0.0787(3) 0.6902(3) 1.000 0.0218(17) . .
C33 C Uani 0.6800(4) 0.0526(3) 0.6487(3) 1.000 0.0177(16) . .
C34 C Uani 0.6353(4) 0.1333(3) 0.6754(3) 1.000 0.0209(16) . .
C35 C Uani 0.7685(5) -0.1090(4) 0.6333(3) 1.000 0.0273(17) . .
C36 C Uani 0.9057(5) 0.1009(3) 0.4964(3) 1.000 0.0215(16) . .
C37 C Uani 0.8476(5) 0.0921(3) 0.4242(3) 1.000 0.0244(17) . .
C38 C Uani 0.6199(5) 0.4673(4) 0.1988(3) 1.000 0.0236(17) . .
C39 C Uani 0.6759(7) 0.5091(4) 0.1229(4) 1.000 0.044(2) . .
C40 C Uani 0.8507(4) 0.3850(3) 0.6283(3) 1.000 0.0197(16) . .
C41 C Uani 0.9562(5) 0.4087(4) 0.6522(4) 1.000 0.0306(19) . .
C42 C Uani 0.4792(5) 0.1984(4) 0.4503(3) 1.000 0.0228(17) . .
C43 C Uani 0.4059(5) 0.1408(4) 0.5042(3) 1.000 0.0335(19) . .
C44 C Uani 0.9532(4) 0.3062(3) 0.4557(3) 1.000 0.0162(16) . .
C45 C Uani 1.0541(5) 0.3461(4) 0.4158(4) 1.000 0.0328(19) . .
O21 O Uani 0.4580(4) 0.2699(3) 0.9615(3) 1.000 0.0524(19) . .
C50 C Uani 0.3094(9) 0.2475(8) 0.8893(7) 1.000 0.102(5) . .
C51 C Uani 0.4177(8) 0.2067(5) 0.9395(5) 1.000 0.060(3) . .
C52 C Uani 0.5661(7) 0.2347(6) 1.0087(5) 1.000 0.061(3) . .
C53 C Uani 0.6005(8) 0.3060(6) 1.0319(5) 1.000 0.073(4) . .
N5 N Uani 1.0120(9) 0.4908(7) 0.8777(8) 1.000 0.142(6) . .
C46 C Uani 0.9701(11) 0.3754(7) 0.9964(6) 1.000 0.092(5) . .
C47 C Uani 0.9926(8) 0.4378(7) 0.9318(7) 1.000 0.075(4) . .
N6 N Uani 0.8235(7) 0.3392(5) 0.8657(4) 1.000 0.069(3) . .
C48 C Uani 0.6574(6) 0.2913(5) 0.8093(4) 1.000 0.041(2) . .
C49 C Uani 0.7505(6) 0.3166(4) 0.8416(4) 1.000 0.041(2) . .
H1A H Uiso 0.22820 0.31350 0.59090 1.000 0.0260 calc R
H1B H Uiso 0.35010 0.25160 0.63460 1.000 0.0260 calc R
H1C H Uiso 0.25400 0.30970 0.68030 1.000 0.0260 calc R
H1N H Uiso 0.759(6) 0.172(4) 0.336(4) 1.000 0.04(2) . .
H2N H Uiso 0.844(6) 0.204(4) 0.342(4) 1.000 0.030(17) . .
H3A H Uiso 0.45180 0.32240 0.51330 1.000 0.0200 calc R
H3B H Uiso 0.32720 0.38960 0.48020 1.000 0.0200 calc R
H4A H Uiso 0.43320 0.35480 0.70910 1.000 0.0220 calc R
H4B H Uiso 0.51800 0.30090 0.65520 1.000 0.0220 calc R
H5A H Uiso 0.23800 0.45660 0.65720 1.000 0.0210 calc R
H5B H Uiso 0.19740 0.47310 0.56770 1.000 0.0210 calc R
H7A H Uiso 0.67290 0.07270 0.27870 1.000 0.0360 calc R
H8A H Uiso 0.58460 -0.01980 0.24110 1.000 0.0420 calc R
H9A H Uiso 0.39780 0.03090 0.17530 1.000 0.0450 calc R
H10A H Uiso 0.29960 0.17160 0.14900 1.000 0.0420 calc R
H13A H Uiso 0.21190 0.44430 0.18930 1.000 0.0410 calc R
H13B H Uiso 0.33370 0.47530 0.16080 1.000 0.0410 calc R
H14A H Uiso 0.27420 0.52880 0.26560 1.000 0.0420 calc R
H14B H Uiso 0.23040 0.44670 0.31530 1.000 0.0420 calc R
H15A H Uiso 0.29400 0.30360 0.07010 1.000 0.0480 calc R
H15B H Uiso 0.18360 0.32330 0.12960 1.000 0.0480 calc R
H15C H Uiso 0.25420 0.39440 0.08780 1.000 0.0480 calc R
H17A H Uiso 0.62310 -0.00610 0.95160 1.000 0.0350 calc R
H18A H Uiso 0.63210 -0.02350 1.08520 1.000 0.0420 calc R
H19A H Uiso 0.77990 0.02030 1.13760 1.000 0.0430 calc R
H20A H Uiso 0.91710 0.08090 1.05290 1.000 0.0350 calc R
H23A H Uiso 1.12340 0.14860 0.80470 1.000 0.0370 calc R
H23B H Uiso 1.01290 0.22610 0.76330 1.000 0.0370 calc R
H24A H Uiso 1.10630 0.17980 0.65840 1.000 0.0290 calc R
H24B H Uiso 1.12960 0.08170 0.70770 1.000 0.0290 calc R
H25A H Uiso 0.96280 0.18380 0.97680 1.000 0.0540 calc R
H25B H Uiso 1.08680 0.11810 0.96370 1.000 0.0540 calc R
H25C H Uiso 1.04010 0.20580 0.89710 1.000 0.0540 calc R
H27A H Uiso 1.16670 -0.15820 0.84370 1.000 0.0330 calc R
H28A H Uiso 1.20020 -0.29970 0.84820 1.000 0.0400 calc R
H29A H Uiso 1.05950 -0.34530 0.79140 1.000 0.0410 calc R
H30A H Uiso 0.89460 -0.24400 0.72030 1.000 0.0350 calc R
H33A H Uiso 0.61510 0.02200 0.65690 1.000 0.0210 calc R
H33B H Uiso 0.70040 0.06720 0.59140 1.000 0.0210 calc R
H34A H Uiso 0.58860 0.12170 0.72550 1.000 0.0250 calc R
H34B H Uiso 0.58100 0.17750 0.63460 1.000 0.0250 calc R
H35A H Uiso 0.82670 -0.15660 0.61920 1.000 0.0410 calc R
H35B H Uiso 0.69710 -0.12760 0.65880 1.000 0.0410 calc R
H35C H Uiso 0.74330 -0.06250 0.58520 1.000 0.0410 calc R
H36A H Uiso 0.92540 0.04590 0.53770 1.000 0.0260 calc R
H36B H Uiso 0.98170 0.11940 0.48070 1.000 0.0260 calc R
H37A H Uiso 0.78200 0.06250 0.44160 1.000 0.0290 calc R
H37B H Uiso 0.90940 0.05870 0.39500 1.000 0.0290 calc R
H39A H Uiso 0.62910 0.56810 0.10310 1.000 0.0530 calc R
H39B H Uiso 0.76000 0.50770 0.13280 1.000 0.0530 calc R
H39C H Uiso 0.67530 0.47860 0.08320 1.000 0.0530 calc R
H41A H Uiso 1.03170 0.37640 0.63340 1.000 0.0370 calc R
H41B H Uiso 0.94820 0.46960 0.62890 1.000 0.0370 calc R
H41C H Uiso 0.95830 0.39570 0.71020 1.000 0.0370 calc R
H43A H Uiso 0.31880 0.16690 0.49480 1.000 0.0400 calc R
H43B H Uiso 0.42730 0.08550 0.49250 1.000 0.0400 calc R
H43C H Uiso 0.42450 0.13290 0.55980 1.000 0.0400 calc R
H45A H Uiso 1.03040 0.37890 0.36120 1.000 0.0390 calc R
H45B H Uiso 1.12860 0.30140 0.41510 1.000 0.0390 calc R
H45C H Uiso 1.06870 0.38380 0.44520 1.000 0.0390 calc R
H1 H Uiso 0.67530 0.28270 1.06350 1.000 0.0870 calc R
H53A H Uiso 0.61380 0.34920 0.98380 1.000 0.0870 calc R
H50A H Uiso 0.32770 0.29160 0.84380 1.000 0.1220 calc R
H50B H Uiso 0.24270 0.27330 0.92020 1.000 0.1220 calc R
H50C H Uiso 0.28550 0.20490 0.87040 1.000 0.1220 calc R
H51A H Uiso 0.39790 0.16510 0.98760 1.000 0.0720 calc R
H51B H Uiso 0.48300 0.17600 0.91010 1.000 0.0720 calc R
H52A H Uiso 0.55180 0.19110 1.05690 1.000 0.0730 calc R
H52B H Uiso 0.63320 0.20730 0.97800 1.000 0.0730 calc R
H53A H Uiso 0.53460 0.33180 1.06330 1.000 0.0870 calc R
H46A H Uiso 0.88950 0.36720 0.99120 1.000 0.1380 calc R
H46B H Uiso 0.97290 0.39240 1.04500 1.000 0.1380 calc R
H46C H Uiso 1.03200 0.32230 0.99900 1.000 0.1380 calc R
H48A H Uiso 0.58140 0.30360 0.83880 1.000 0.0610 calc R
H48B H Uiso 0.68350 0.23030 0.81390 1.000 0.0610 calc R
H48C H Uiso 0.64440 0.32290 0.75320 1.000 0.0610 calc R

loop_
_atom_type_symbol
_atom_type_description
_atom_type_scat_dispersion_real
_atom_type_scat_dispersion_imag
_atom_type_scat_source
C C 0.0033 0.0016 'International Tables Vol C Tables 4.2.6.8 and 6.1.1.4'
H H 0.0000 0.0000 'International Tables Vol C Tables 4.2.6.8 and 6.1.1.4'
N N 0.0061 0.0033 'International Tables Vol C Tables 4.2.6.8 and 6.1.1.4'
O O 0.0106 0.0060 'International Tables Vol C Tables 4.2.6.8 and 6.1.1.4'
Fe Fe 0.3463 0.8444 'International Tables Vol C Tables 4.2.6.8 and 6.1.1.4'

loop_
_geom_angle_atom_site_label_1
_geom_angle_atom_site_label_2
_geom_angle_atom_site_label_3
_geom_angle
_geom_angle_site_symmetry_1
_geom_angle_site_symmetry_3
_geom_angle_publ_flag
C2 C1 H1C 109.5 . . ?
C2 C1 H1B 109.5 . . ?
H1C C1 H1B 109.5 . . ?
C2 C1 H1A 109.5 . . ?
H1C C1 H1A 109.5 . . ?
H1B C1 H1A 109.5 . . ?
C3 C2 C5 111.9(4) . . ?
C3 C2 C1 108.0(4) . . ?
C5 C2 C1 108.2(4) . . ?
C3 C2 C4 112.1(4) . . ?
C5 C2 C4 109.6(4) . . ?
C1 C2 C4 106.9(4) . . ?
O1 C3 C2 114.1(4) . . ?
O1 C3 H3A 108.7 . . ?
C2 C3 H3A 108.7 . . ?
O1 C3 H3B 108.7 . . ?
C2 C3 H3B 108.7 . . ?
H3A C3 H3B 107.6 . . ?
O2 C4 C2 114.7(4) . . ?
O2 C4 H4A 108.6 . . ?
C2 C4 H4A 108.6 . . ?
O2 C4 H4B 108.6 . . ?
C2 C4 H4B 108.6 . . ?
H4A C4 H4B 107.6 . . ?
O3 C5 C2 112.9(4) . . ?
O3 C5 H5B 109.0 . . ?
C2 C5 H5B 109.0 . . ?
O3 C5 H5A 109.0 . . ?
C2 C5 H5A 109.0 . . ?
H5B C5 H5A 107.8 . . ?
O6 C6 C7 117.4(5) . . ?
O6 C6 C11 123.6(5) . . ?
C7 C6 C11 119.0(5) . . ?
C8 C7 C6 120.3(6) . . ?
C8 C7 H7A 119.9 . . ?
C6 C7 H7A 119.9 . . ?
C9 C8 C7 120.5(6) . . ?
C9 C8 H8A 119.7 . . ?
C7 C8 H8A 119.7 . . ?
C10 C9 C8 119.4(5) . . ?
C10 C9 H9A 120.3 . . ?
C8 C9 H9A 120.3 . . ?
C9 C10 C11 123.4(6) . . ?
C9 C10 H10A 118.3 . . ?
C11 C10 H10A 118.3 . . ?
C10 C11 C6 117.4(6) . . ?
C10 C11 C12 119.6(5) . . ?
C6 C11 C12 122.9(5) . . ?
N1 C12 C11 120.8(5) . . ?
N1 C12 C15 120.9(6) . . ?
C11 C12 C15 118.2(5) . . ?
N1 C13 C14 108.4(5) . . ?
N1 C13 H13A 110.0 . . ?
C14 C13 H13A 110.0 . . ?
N1 C13 H13B 110.0 . . ?
C14 C13 H13B 110.0 . . ?
H13A C13 H13B 108.4 . . ?
O7 C14 C13 111.9(5) . . ?
O7 C14 H14A 109.2 . . ?
C13 C14 H14A 109.2 . . ?
O7 C14 H14B 109.2 . . ?
C13 C14 H14B 109.2 . . ?
H14A C14 H14B 107.9 . . ?
C12 C15 H15C 109.5 . . ?
C12 C15 H15B 109.5 . . ?
H15C C15 H15B 109.5 . . ?
C12 C15 H15A 109.5 . . ?
H15C C15 H15A 109.5 . . ?
H15B C15 H15A 109.5 . . ?
O8 C16 C17 118.4(4) . . ?
O8 C16 C21 123.8(5) . . ?
C17 C16 C21 117.8(5) . . ?
C18 C17 C16 122.3(5) . . ?
C18 C17 H17A 118.9 . . ?
C16 C17 H17A 118.9 . . ?
C17 C18 C19 120.6(5) . . ?
C17 C18 H18A 119.7 . . ?
C19 C18 H18A 119.7 . . ?
C20 C19 C18 118.6(5) . . ?
C20 C19 H19A 120.7 . . ?
C18 C19 H19A 120.7 . . ?
C19 C20 C21 123.3(5) . . ?
C19 C20 H20A 118.4 . . ?
C21 C20 H20A 118.4 . . ?
C20 C21 C16 117.3(5) . . ?
C20 C21 C22 119.7(5) . . ?
C16 C21 C22 123.0(5) . . ?
N2 C22 C21 121.8(4) . . ?
N2 C22 C25 121.7(5) . . ?
C21 C22 C25 116.4(5) . . ?
N2 C23 C24 109.8(4) . . ?
N2 C23 H23A 109.7 . . ?
C24 C23 H23A 109.7 . . ?
N2 C23 H23B 109.7 . . ?
C24 C23 H23B 109.7 . . ?
H23A C23 H23B 108.2 . . ?
O9 C24 C23 109.0(4) . . ?
O9 C24 H24A 109.9 . . ?
C23 C24 H24A 109.9 . . ?
O9 C24 H24B 109.9 . . ?
C23 C24 H24B 109.9 . . ?
H24A C24 H24B 108.3 . . ?
C22 C25 H25C 109.5 . . ?
C22 C25 H25B 109.5 . . ?
H25C C25 H25B 109.5 . . ?
C22 C25 H25A 109.5 . . ?
H25C C25 H25A 109.5 . . ?
H25B C25 H25A 109.5 . . ?
O10 C26 C27 117.7(4) . . ?
O10 C26 C31 124.5(5) . . ?
C27 C26 C31 117.7(5) . . ?
C28 C27 C26 122.4(5) . . ?
C28 C27 H27A 118.8 . . ?
C26 C27 H27A 118.8 . . ?
C27 C28 C29 120.2(6) . . ?
C27 C28 H28A 119.9 . . ?
C29 C28 H28A 119.9 . . ?
C28 C29 C30 118.6(5) . . ?
C28 C29 H29A 120.7 . . ?
C30 C29 H29A 120.7 . . ?
C31 C30 C29 122.1(5) . . ?
C31 C30 H30A 119.0 . . ?
C29 C30 H30A 119.0 . . ?
C30 C31 C26 118.9(5) . . ?
C30 C31 C32 118.9(4) . . ?
C26 C31 C32 122.2(5) . . ?
N3 C32 C31 122.4(4) . . ?
N3 C32 C35 119.6(5) . . ?
C31 C32 C35 118.0(4) . . ?
N3 C33 C34 109.2(4) . . ?
N3 C33 H33A 109.8 . . ?
C34 C33 H33A 109.8 . . ?
N3 C33 H33B 109.8 . . ?
C34 C33 H33B 109.8 . . ?
H33A C33 H33B 108.3 . . ?
O11 C34 C33 109.3(4) . . ?
O11 C34 H34B 109.8 . . ?
C33 C34 H34B 109.8 . . ?
O11 C34 H34A 109.8 . . ?
C33 C34 H34A 109.8 . . ?
H34B C34 H34A 108.3 . . ?
C32 C35 H35C 109.5 . . ?
C32 C35 H35B 109.5 . . ?
H35C C35 H35B 109.5 . . ?
C32 C35 H35A 109.5 . . ?
H35C C35 H35A 109.5 . . ?
H35B C35 H35A 109.5 . . ?
O12 C36 C37 106.9(4) . . ?
O12 C36 H36A 110.3 . . ?
C37 C36 H36A 110.3 . . ?
O12 C36 H36B 110.3 . . ?
C37 C36 H36B 110.3 . . ?
H36A C36 H36B 108.6 . . ?
N4 C37 C36 108.0(4) . . ?
N4 C37 H37B 110.1 . . ?
C36 C37 H37B 110.1 . . ?
N4 C37 H37A 110.1 . . ?
C36 C37 H37A 110.1 . . ?
H37B C37 H37A 108.4 . . ?
O14 C38 O13 126.3(5) . . ?
O14 C38 C39 118.3(5) . . ?
O13 C38 C39 115.4(5) . . ?
C38 C39 H39C 109.5 . . ?
C38 C39 H39B 109.5 . . ?
H39C C39 H39B 109.5 . . ?
C38 C39 H39A 109.5 . . ?
H39C C39 H39A 109.5 . . ?
H39B C39 H39A 109.5 . . ?
O16 C40 O15 124.3(4) . . ?
O16 C40 C41 117.5(5) . . ?
O15 C40 C41 118.1(5) . . ?
C40 C41 H41C 109.5 . . ?
C40 C41 H41B 109.5 . . ?
H41C C41 H41B 109.5 . . ?
C40 C41 H41A 109.5 . . ?
H41C C41 H41A 109.5 . . ?
H41B C41 H41A 109.5 . . ?
O17 C42 O18 126.3(5) . . ?
O17 C42 C43 118.3(5) . . ?
O18 C42 C43 115.4(5) . . ?
C42 C43 H43C 109.5 . . ?
C42 C43 H43B 109.5 . . ?
H43C C43 H43B 109.5 . . ?
C42 C43 H43A 109.5 . . ?
H43C C43 H43A 109.5 . . ?
H43B C43 H43A 109.5 . . ?
O19 C44 O20 126.0(4) . . ?
O19 C44 C45 117.1(5) . . ?
O20 C44 C45 116.9(4) . . ?
C44 C45 H45A 109.5 . . ?
C44 C45 H45B 109.5 . . ?
H45A C45 H45B 109.5 . . ?
C44 C45 H45C 109.5 . . ?
H45A C45 H45C 109.5 . . ?
H45B C45 H45C 109.5 . . ?
C47 C46 H46A 109.5 . . ?
C47 C46 H46B 109.5 . . ?
H46A C46 H46B 109.5 . . ?
C47 C46 H46C 109.5 . . ?
H46A C46 H46C 109.5 . . ?
H46B C46 H46C 109.5 . . ?
N5 C47 C46 179.4(12) . . ?
C49 C48 H48A 109.5 . . ?
C49 C48 H48B 109.5 . . ?
H48A C48 H48B 109.5 . . ?
C49 C48 H48C 109.5 . . ?
H48A C48 H48C 109.5 . . ?
H48B C48 H48C 109.5 . . ?
N6 C49 C48 177.8(8) . . ?
C51 C50 H50A 109.5 . . ?
C51 C50 H50B 109.5 . . ?
H50A C50 H50B 109.5 . . ?
C51 C50 H50C 109.5 . . ?
H50A C50 H50C 109.5 . . ?
H50B C50 H50C 109.5 . . ?
O21 C51 C50 109.3(8) . . ?
O21 C51 H51A 109.8 . . ?
C50 C51 H51A 109.8 . . ?
O21 C51 H51B 109.8 . . ?
C50 C51 H51B 109.8 . . ?
H51A C51 H51B 108.3 . . ?
O21 C52 C53 108.8(7) . . ?
O21 C52 H52B 109.9 . . ?
C53 C52 H52B 109.9 . . ?
O21 C52 H52A 109.9 . . ?
C53 C52 H52A 109.9 . . ?
H52B C52 H52A 108.3 . . ?
C52 C53 H53A 109.5 . . ?
C52 C53 H53A 109.5 . . ?
H53A C53 H53A 109.5 . . ?
C52 C53 H53A 109.5 . . ?
H53A C53 H53A 109.5 . . ?
H53A C53 H53A 109.5 . . ?
C12 N1 C13 122.6(5) . . ?
C12 N1 Fe3 126.3(4) . . ?
C13 N1 Fe3 110.1(3) . . ?
C22 N2 C23 120.3(4) . . ?
C22 N2 Fe6 129.0(3) . . ?
C23 N2 Fe6 110.6(3) . . ?
C32 N3 C33 118.7(4) . . ?
C32 N3 Fe6 128.7(3) . . ?
C33 N3 Fe6 112.4(3) . . ?
C37 N4 Fe4 109.2(3) . . ?
C37 N4 H1N 107(5) . . ?
Fe4 N4 H1N 121(5) . . ?
C37 N4 H2N 121(4) . . ?
Fe4 N4 H2N 102(4) . . ?
H1N N4 H2N 96(6) . . ?
C3 O1 Fe2 125.6(3) . . ?
C3 O1 Fe1 114.0(3) . . ?
Fe2 O1 Fe1 94.53(13) . . ?
C3 O1 Fe1 117.5(3) . 2_666 ?
Fe2 O1 Fe1 96.11(13) . 2_666 ?
Fe1 O1 Fe1 105.06(12) . 2_666 ?
C4 O2 Fe1 115.4(3) . . ?
C4 O2 Fe2 118.4(3) . 2_666 ?
Fe1 O2 Fe2 107.68(15) . 2_666 ?
C5 O3 Fe1 122.9(3) . 2_666 ?
C5 O3 Fe2 121.3(3) . 2_666 ?
Fe1 O3 Fe2 101.38(14) 2_666 2_666 ?
Fe4 O4 Fe3 126.31(18) . . ?
Fe4 O4 Fe2 130.81(17) . . ?
Fe3 O4 Fe2 99.44(15) . . ?
Fe1 O5 Fe4 124.68(18) . . ?
Fe1 O5 Fe5 126.64(15) . . ?
Fe4 O5 Fe5 97.93(14) . . ?
C6 O6 Fe3 126.3(3) . . ?
C14 O7 Fe2 144.6(4) . . ?
C14 O7 Fe3 116.8(3) . . ?
Fe2 O7 Fe3 94.79(14) . . ?
C16 O8 Fe6 133.5(3) . . ?
C24 O9 Fe5 130.7(3) . . ?
C24 O9 Fe6 111.7(3) . . ?
Fe5 O9 Fe6 104.83(15) . . ?
C26 O10 Fe6 133.3(3) . . ?
C34 O11 Fe5 125.4(3) . . ?
C34 O11 Fe6 111.8(3) . . ?
Fe5 O11 Fe6 104.28(15) . . ?
C36 O12 Fe5 133.8(3) . . ?
C36 O12 Fe4 117.4(3) . . ?
Fe5 O12 Fe4 95.98(14) . . ?
C38 O13 Fe2 124.3(3) . . ?
C38 O14 Fe3 128.3(3) . . ?
C40 O15 Fe1 125.2(3) . . ?
C40 O16 Fe5 123.8(3) . . ?
C42 O17 Fe3 127.2(3) . . ?
C42 O18 Fe4 135.0(4) . . ?
C44 O19 Fe4 128.0(3) . . ?
C44 O20 Fe5 125.8(3) . . ?
C51 O21 C52 112.2(7) . . ?
O5 Fe1 O3 97.05(14) . 2_666 ?
O5 Fe1 O2 102.30(14) . . ?
O3 Fe1 O2 158.66(14) 2_666 . ?
O5 Fe1 O15 98.61(14) . . ?
O3 Fe1 O15 92.35(13) 2_666 . ?
O2 Fe1 O15 93.56(13) . . ?
O5 Fe1 O1 97.45(13) . . ?
O3 Fe1 O1 80.95(13) 2_666 . ?
O2 Fe1 O1 87.65(13) . . ?
O15 Fe1 O1 163.25(14) . . ?
O5 Fe1 O1 172.27(12) . 2_666 ?
O3 Fe1 O1 83.24(13) 2_666 2_666 ?
O2 Fe1 O1 76.37(13) . 2_666 ?
O15 Fe1 O1 89.09(13) . 2_666 ?
O1 Fe1 O1 74.94(12) . 2_666 ?
O4 Fe2 O7 80.31(14) . . ?
O4 Fe2 O3 90.40(14) . 2_666 ?
O7 Fe2 O3 168.34(15) . 2_666 ?
O4 Fe2 O2 175.29(14) . 2_666 ?
O7 Fe2 O2 101.88(14) . 2_666 ?
O3 Fe2 O2 86.89(13) 2_666 2_666 ?
O4 Fe2 O13 93.95(15) . . ?
O7 Fe2 O13 92.10(14) . . ?
O3 Fe2 O13 95.58(14) 2_666 . ?
O2 Fe2 O13 90.15(14) 2_666 . ?
O4 Fe2 O1 96.42(14) . . ?
O7 Fe2 O1 93.57(13) . . ?
O3 Fe2 O1 80.39(12) 2_666 . ?
O2 Fe2 O1 79.33(13) 2_666 . ?
O13 Fe2 O1 168.88(13) . . ?
O4 Fe2 Fe3 39.91(9) . . ?
O7 Fe2 Fe3 42.74(10) . . ?
O3 Fe2 Fe3 129.61(10) 2_666 . ?
O2 Fe2 Fe3 143.29(9) 2_666 . ?
O13 Fe2 Fe3 83.29(10) . . ?
O1 Fe2 Fe3 107.30(9) . . ?
O4 Fe3 O6 110.78(15) . . ?
O4 Fe3 O7 80.76(14) . . ?
O6 Fe3 O7 168.05(14) . . ?
O4 Fe3 O17 94.54(14) . . ?
O6 Fe3 O17 88.45(15) . . ?
O7 Fe3 O17 93.87(15) . . ?
O4 Fe3 O14 89.26(14) . . ?
O6 Fe3 O14 88.40(15) . . ?
O7 Fe3 O14 88.64(15) . . ?
O17 Fe3 O14 175.74(13) . . ?
O4 Fe3 N1 160.11(16) . . ?
O6 Fe3 N1 88.35(16) . . ?
O7 Fe3 N1 79.89(15) . . ?
O17 Fe3 N1 91.28(16) . . ?
O14 Fe3 N1 85.76(16) . . ?
O4 Fe3 Fe2 40.65(10) . . ?
O6 Fe3 Fe2 147.30(10) . . ?
O7 Fe3 Fe2 42.47(9) . . ?
O17 Fe3 Fe2 106.34(10) . . ?
O14 Fe3 Fe2 77.81(9) . . ?
N1 Fe3 Fe2 119.48(13) . . ?
O4 Fe4 O5 103.61(14) . . ?
O4 Fe4 O12 174.72(13) . . ?
O5 Fe4 O12 80.24(13) . . ?
O4 Fe4 O19 96.19(14) . . ?
O5 Fe4 O19 91.83(13) . . ?
O12 Fe4 O19 87.22(14) . . ?
O4 Fe4 O18 91.50(14) . . ?
O5 Fe4 O18 97.89(13) . . ?
O12 Fe4 O18 84.35(14) . . ?
O19 Fe4 O18 165.85(14) . . ?
O4 Fe4 N4 97.94(16) . . ?
O5 Fe4 N4 158.09(17) . . ?
O12 Fe4 N4 78.52(16) . . ?
O19 Fe4 N4 81.87(17) . . ?
O18 Fe4 N4 85.32(17) . . ?
O4 Fe4 Fe5 143.26(10) . . ?
O5 Fe4 Fe5 41.15(10) . . ?
O12 Fe4 Fe5 41.39(9) . . ?
O19 Fe4 Fe5 78.78(10) . . ?
O18 Fe4 Fe5 101.92(10) . . ?
N4 Fe4 Fe5 116.95(13) . . ?
O5 Fe5 O12 81.20(13) . . ?
O5 Fe5 O11 99.07(14) . . ?
O12 Fe5 O11 95.10(13) . . ?
O5 Fe5 O9 173.68(13) . . ?
O12 Fe5 O9 95.21(14) . . ?
O11 Fe5 O9 75.99(14) . . ?
O5 Fe5 O16 91.72(13) . . ?
O12 Fe5 O16 168.83(15) . . ?
O11 Fe5 O16 94.55(13) . . ?
O9 Fe5 O16 92.59(14) . . ?
O5 Fe5 O20 94.24(14) . . ?
O12 Fe5 O20 88.75(13) . . ?
O11 Fe5 O20 166.56(14) . . ?
O9 Fe5 O20 90.86(14) . . ?
O16 Fe5 O20 83.13(13) . . ?
O5 Fe5 Fe4 40.92(9) . . ?
O12 Fe5 Fe4 42.63(10) . . ?
O11 Fe5 Fe4 110.18(9) . . ?
O9 Fe5 Fe4 136.82(10) . . ?
O16 Fe5 Fe4 127.92(11) . . ?
O20 Fe5 Fe4 81.26(10) . . ?
O8 Fe6 O10 105.26(17) . . ?
O8 Fe6 O9 154.08(16) . . ?
O10 Fe6 O9 94.87(16) . . ?
O8 Fe6 O11 91.22(15) . . ?
O10 Fe6 O11 157.12(15) . . ?
O9 Fe6 O11 74.86(14) . . ?
O8 Fe6 N3 92.73(15) . . ?
O10 Fe6 N3 84.99(15) . . ?
O9 Fe6 N3 105.35(15) . . ?
O11 Fe6 N3 78.36(14) . . ?
O8 Fe6 N2 84.86(15) . . ?
O10 Fe6 N2 88.96(16) . . ?
O9 Fe6 N2 79.25(15) . . ?
O11 Fe6 N2 108.58(15) . . ?
N3 Fe6 N2 172.66(17) . . ?

loop_
_geom_bond_atom_site_label_1
_geom_bond_atom_site_label_2
_geom_bond_distance
_geom_bond_site_symmetry_2
_geom_bond_publ_flag
C1 C2 1.536(7) . ?
C1 H1C 0.9800 . ?
C1 H1B 0.9800 . ?
C1 H1A 0.9800 . ?
C2 C3 1.526(7) . ?
C2 C5 1.533(7) . ?
C2 C4 1.549(7) . ?
C3 O1 1.434(5) . ?
C3 H3A 0.9900 . ?
C3 H3B 0.9900 . ?
C4 O2 1.428(5) . ?
C4 H4A 0.9900 . ?
C4 H4B 0.9900 . ?
C5 O3 1.420(5) . ?
C5 H5B 0.9900 . ?
C5 H5A 0.9900 . ?
C6 O6 1.323(6) . ?
C6 C7 1.410(8) . ?
C6 C11 1.430(8) . ?
C7 C8 1.386(8) . ?
C7 H7A 0.9500 . ?
C8 C9 1.386(9) . ?
C8 H8A 0.9500 . ?
C9 C10 1.355(9) . ?
C9 H9A 0.9500 . ?
C10 C11 1.395(7) . ?
C10 H10A 0.9500 . ?
C11 C12 1.477(9) . ?
C12 N1 1.292(7) . ?
C12 C15 1.519(8) . ?
C13 N1 1.464(8) . ?
C13 C14 1.502(8) . ?
C13 H13A 0.9900 . ?
C13 H13B 0.9900 . ?
C14 O7 1.394(6) . ?
C14 H14A 0.9900 . ?
C14 H14B 0.9900 . ?
C15 H15C 0.9800 . ?
C15 H15B 0.9800 . ?
C15 H15A 0.9800 . ?
C16 O8 1.297(6) . ?
C16 C17 1.416(7) . ?
C16 C21 1.438(7) . ?
C17 C18 1.357(8) . ?
C17 H17A 0.9500 . ?
C18 C19 1.394(8) . ?
C18 H18A 0.9500 . ?
C19 C20 1.374(8) . ?
C19 H19A 0.9500 . ?
C20 C21 1.405(7) . ?
C20 H20A 0.9500 . ?
C21 C22 1.474(8) . ?
C22 N2 1.282(7) . ?
C22 C25 1.520(7) . ?
C23 N2 1.482(7) . ?
C23 C24 1.520(8) . ?
C23 H23A 0.9900 . ?
C23 H23B 0.9900 . ?
C24 O9 1.430(5) . ?
C24 H24A 0.9900 . ?
C24 H24B 0.9900 . ?
C25 H25C 0.9800 . ?
C25 H25B 0.9800 . ?
C25 H25A 0.9800 . ?
C26 O10 1.298(6) . ?
C26 C27 1.403(8) . ?
C26 C31 1.420(7) . ?
C27 C28 1.378(8) . ?
C27 H27A 0.9500 . ?
C28 C29 1.385(8) . ?
C28 H28A 0.9500 . ?
C29 C30 1.399(8) . ?
C29 H29A 0.9500 . ?
C30 C31 1.397(8) . ?
C30 H30A 0.9500 . ?
C31 C32 1.477(8) . ?
C32 N3 1.292(7) . ?
C32 C35 1.516(7) . ?
C33 N3 1.466(6) . ?
C33 C34 1.521(7) . ?
C33 H33A 0.9900 . ?
C33 H33B 0.9900 . ?
C34 O11 1.424(5) . ?
C34 H34B 0.9900 . ?
C34 H34A 0.9900 . ?
C35 H35C 0.9800 . ?
C35 H35B 0.9800 . ?
C35 H35A 0.9800 . ?
C36 O12 1.413(6) . ?
C36 C37 1.537(7) . ?
C36 H36A 0.9900 . ?
C36 H36B 0.9900 . ?
C37 N4 1.456(7) . ?
C37 H37B 0.9900 . ?
C37 H37A 0.9900 . ?
C38 O14 1.243(6) . ?
C38 O13 1.282(6) . ?
C38 C39 1.503(8) . ?
C39 H39C 0.9800 . ?
C39 H39B 0.9800 . ?
C39 H39A 0.9800 . ?
C40 O16 1.260(6) . ?
C40 O15 1.271(6) . ?
C40 C41 1.488(6) . ?
C41 H41C 0.9800 . ?
C41 H41B 0.9800 . ?
C41 H41A 0.9800 . ?
C42 O17 1.257(7) . ?
C42 O18 1.267(6) . ?
C42 C43 1.527(7) . ?
C43 H43C 0.9800 . ?
C43 H43B 0.9800 . ?
C43 H43A 0.9800 . ?
C44 O19 1.253(6) . ?
C44 O20 1.265(6) . ?
C44 C45 1.514(7) . ?
C45 H45A 0.9800 . ?
C45 H45B 0.9800 . ?
C45 H45C 0.9800 . ?
C46 C47 1.374(14) . ?
C46 H46A 0.9800 . ?
C46 H46B 0.9800 . ?
C46 H46C 0.9800 . ?
C47 N5 1.161(14) . ?
C48 C49 1.449(9) . ?
C48 H48A 0.9800 . ?
C48 H48B 0.9800 . ?
C48 H48C 0.9800 . ?
C49 N6 1.155(8) . ?
C50 C51 1.466(13) . ?
C50 H50A 0.9800 . ?
C50 H50B 0.9800 . ?
C50 H50C 0.9800 . ?
C51 O21 1.426(8) . ?
C51 H51A 0.9900 . ?
C51 H51B 0.9900 . ?
C52 O21 1.431(9) . ?
C52 C53 1.530(11) . ?
C52 H52B 0.9900 . ?
C52 H52A 0.9900 . ?
C53 H53A 0.9800 . ?
C53 H53A 0.9800 . ?
C53 H53A 0.9800 . ?
N1 Fe3 2.118(4) . ?
N2 Fe6 2.170(4) . ?
N3 Fe6 2.160(4) . ?
N4 Fe4 2.163(5) . ?
N4 H1N 0.85(7) . ?
N4 H2N 0.85(6) . ?
O1 Fe2 2.096(3) . ?
O1 Fe1 2.100(3) . ?
O1 Fe1 2.243(3) 2_666 ?
O2 Fe1 1.987(3) . ?
O2 Fe2 2.012(3) 2_666 ?
O3 Fe1 1.977(3) 2_666 ?
O3 Fe2 2.005(3) 2_666 ?
O4 Fe4 1.854(3) . ?
O4 Fe3 1.906(3) . ?
O4 Fe2 1.936(3) . ?
O5 Fe1 1.875(3) . ?
O5 Fe4 1.960(3) . ?
O5 Fe5 1.969(3) . ?
O6 Fe3 1.912(4) . ?
O7 Fe2 1.986(3) . ?
O7 Fe3 1.996(4) . ?
O8 Fe6 1.920(4) . ?
O9 Fe5 2.005(4) . ?
O9 Fe6 2.005(3) . ?
O10 Fe6 1.941(4) . ?
O11 Fe5 1.987(3) . ?
O11 Fe6 2.037(4) . ?
O12 Fe5 1.971(3) . ?
O12 Fe4 2.018(3) . ?
O13 Fe2 2.016(3) . ?
O14 Fe3 2.096(4) . ?
O15 Fe1 2.024(3) . ?
O16 Fe5 2.039(3) . ?
O17 Fe3 2.057(4) . ?
O18 Fe4 2.106(3) . ?
O19 Fe4 2.094(3) . ?
O20 Fe5 2.066(3) . ?
Fe1 O3 1.977(3) 2_666 ?
Fe1 O1 2.243(3) 2_666 ?
Fe2 O3 2.005(3) 2_666 ?
Fe2 O2 2.012(3) 2_666 ?
Fe2 Fe3 2.9309(10) . ?
Fe4 Fe5 2.9643(10) . ?

loop_
_geom_hbond_atom_site_label_D
_geom_hbond_atom_site_label_H
_geom_hbond_atom_site_label_A
_geom_hbond_distance_DH
_geom_hbond_distance_HA
_geom_hbond_distance_DA
_geom_hbond_angle_DHA
_geom_hbond_site_symmetry_A
N4 H1N O6 0.85(7) 2.25(7) 2.975(6) 144(6) .

loop_
_geom_torsion_atom_site_label_1
_geom_torsion_atom_site_label_2
_geom_torsion_atom_site_label_3
_geom_torsion_atom_site_label_4
_geom_torsion
_geom_torsion_site_symmetry_1
_geom_torsion_site_symmetry_2
_geom_torsion_site_symmetry_3
_geom_torsion_site_symmetry_4
_geom_torsion_publ_flag
C5 C2 C3 O1 62.4(5) . . . . ?
C1 C2 C3 O1 -178.6(4) . . . . ?
C4 C2 C3 O1 -61.2(5) . . . . ?
C3 C2 C4 O2 61.3(5) . . . . ?
C5 C2 C4 O2 -63.5(5) . . . . ?
C1 C2 C4 O2 179.4(4) . . . . ?
C3 C2 C5 O3 -63.5(5) . . . . ?
C1 C2 C5 O3 177.6(4) . . . . ?
C4 C2 C5 O3 61.4(5) . . . . ?
O6 C6 C7 C8 -179.7(5) . . . . ?
C11 C6 C7 C8 -0.8(8) . . . . ?
C6 C7 C8 C9 1.4(9) . . . . ?
C7 C8 C9 C10 -0.5(9) . . . . ?
C8 C9 C10 C11 -1.1(9) . . . . ?
C9 C10 C11 C6 1.7(8) . . . . ?
C9 C10 C11 C12 179.1(5) . . . . ?
O6 C6 C11 C10 178.1(5) . . . . ?
C7 C6 C11 C10 -0.7(7) . . . . ?
O6 C6 C11 C12 0.9(8) . . . . ?
C7 C6 C11 C12 -178.0(5) . . . . ?
C10 C11 C12 N1 157.4(5) . . . . ?
C6 C11 C12 N1 -25.5(8) . . . . ?
C10 C11 C12 C15 -22.7(7) . . . . ?
C6 C11 C12 C15 154.5(5) . . . . ?
N1 C13 C14 O7 39.0(7) . . . . ?
O8 C16 C17 C18 179.0(6) . . . . ?
C21 C16 C17 C18 -3.3(9) . . . . ?
C16 C17 C18 C19 1.4(10) . . . . ?
C17 C18 C19 C20 0.3(10) . . . . ?
C18 C19 C20 C21 0.0(10) . . . . ?
C19 C20 C21 C16 -1.9(9) . . . . ?
C19 C20 C21 C22 177.4(6) . . . . ?
O8 C16 C21 C20 -179.0(5) . . . . ?
C17 C16 C21 C20 3.4(8) . . . . ?
O8 C16 C21 C22 1.7(8) . . . . ?
C17 C16 C21 C22 -175.9(5) . . . . ?
C20 C21 C22 N2 170.3(5) . . . . ?
C16 C21 C22 N2 -10.4(8) . . . . ?
C20 C21 C22 C25 -10.6(8) . . . . ?
C16 C21 C22 C25 168.7(5) . . . . ?
N2 C23 C24 O9 41.0(6) . . . . ?
O10 C26 C27 C28 -179.0(5) . . . . ?
C31 C26 C27 C28 -2.1(8) . . . . ?
C26 C27 C28 C29 -1.6(9) . . . . ?
C27 C28 C29 C30 3.2(9) . . . . ?
C28 C29 C30 C31 -1.1(9) . . . . ?
C29 C30 C31 C26 -2.6(8) . . . . ?
C29 C30 C31 C32 177.1(5) . . . . ?
O10 C26 C31 C30 -179.3(5) . . . . ?
C27 C26 C31 C30 4.1(7) . . . . ?
O10 C26 C31 C32 1.0(8) . . . . ?
C27 C26 C31 C32 -175.6(5) . . . . ?
C30 C31 C32 N3 164.8(5) . . . . ?
C26 C31 C32 N3 -15.5(8) . . . . ?
C30 C31 C32 C35 -15.4(7) . . . . ?
C26 C31 C32 C35 164.3(5) . . . . ?
N3 C33 C34 O11 41.2(5) . . . . ?
O12 C36 C37 N4 48.5(6) . . . . ?
C11 C12 N1 C13 -177.1(5) . . . . ?
C15 C12 N1 C13 3.0(8) . . . . ?
C11 C12 N1 Fe3 15.4(7) . . . . ?
C15 C12 N1 Fe3 -164.5(4) . . . . ?
C14 C13 N1 C12 156.0(5) . . . . ?
C14 C13 N1 Fe3 -34.7(6) . . . . ?
C21 C22 N2 C23 179.6(5) . . . . ?
C25 C22 N2 C23 0.6(8) . . . . ?
C21 C22 N2 Fe6 -0.1(8) . . . . ?
C25 C22 N2 Fe6 -179.1(4) . . . . ?
C24 C23 N2 C22 165.1(5) . . . . ?
C24 C23 N2 Fe6 -15.2(5) . . . . ?
C31 C32 N3 C33 -175.7(4) . . . . ?
C35 C32 N3 C33 4.5(7) . . . . ?
C31 C32 N3 Fe6 10.7(7) . . . . ?
C35 C32 N3 Fe6 -169.1(4) . . . . ?
C34 C33 N3 C32 168.8(4) . . . . ?
C34 C33 N3 Fe6 -16.5(5) . . . . ?
C36 C37 N4 Fe4 -39.7(5) . . . . ?
C2 C3 O1 Fe2 179.4(3) . . . . ?
C2 C3 O1 Fe1 64.2(4) . . . . ?
C2 C3 O1 Fe1 -59.2(5) . . . 2_666 ?
C2 C4 O2 Fe1 -66.3(5) . . . . ?
C2 C4 O2 Fe2 63.4(5) . . . 2_666 ?
C2 C5 O3 Fe1 69.0(5) . . . 2_666 ?
C2 C5 O3 Fe2 -62.9(5) . . . 2_666 ?
C7 C6 O6 Fe3 -147.7(4) . . . . ?
C11 C6 O6 Fe3 33.4(7) . . . . ?
C13 C14 O7 Fe2 125.5(5) . . . . ?
C13 C14 O7 Fe3 -25.0(7) . . . . ?
C17 C16 O8 Fe6 -162.2(4) . . . . ?
C21 C16 O8 Fe6 20.2(8) . . . . ?
C23 C24 O9 Fe5 85.2(5) . . . . ?
C23 C24 O9 Fe6 -49.6(5) . . . . ?
C27 C26 O10 Fe6 -163.4(4) . . . . ?
C31 C26 O10 Fe6 20.0(8) . . . . ?
C33 C34 O11 Fe5 79.2(5) . . . . ?
C33 C34 O11 Fe6 -48.4(5) . . . . ?
C37 C36 O12 Fe5 -167.0(3) . . . . ?
C37 C36 O12 Fe4 -35.6(5) . . . . ?
O14 C38 O13 Fe2 2.1(8) . . . . ?
C39 C38 O13 Fe2 -178.2(4) . . . . ?
O13 C38 O14 Fe3 -0.5(9) . . . . ?
C39 C38 O14 Fe3 179.8(4) . . . . ?
O16 C40 O15 Fe1 -2.7(7) . . . . ?
C41 C40 O15 Fe1 178.7(4) . . . . ?
O15 C40 O16 Fe5 57.9(6) . . . . ?
C41 C40 O16 Fe5 -123.5(4) . . . . ?
O18 C42 O17 Fe3 4.6(8) . . . . ?
C43 C42 O17 Fe3 -174.4(4) . . . . ?
O17 C42 O18 Fe4 16.8(8) . . . . ?
C43 C42 O18 Fe4 -164.2(4) . . . . ?
O20 C44 O19 Fe4 4.1(7) . . . . ?
C45 C44 O19 Fe4 -176.7(3) . . . . ?
O19 C44 O20 Fe5 -5.4(7) . . . . ?
C45 C44 O20 Fe5 175.3(3) . . . . ?
C50 C51 O21 C52 -178.1(7) . . . . ?
C53 C52 O21 C51 -178.1(6) . . . . ?
Fe4 O5 Fe1 O3 -24.0(2) . . . 2_666 ?
Fe5 O5 Fe1 O3 112.3(2) . . . 2_666 ?
Fe4 O5 Fe1 O2 146.92(18) . . . . ?
Fe5 O5 Fe1 O2 -76.7(2) . . . . ?
Fe4 O5 Fe1 O15 -117.49(19) . . . . ?
Fe5 O5 Fe1 O15 18.9(2) . . . . ?
Fe4 O5 Fe1 O1 57.7(2) . . . . ?
Fe5 O5 Fe1 O1 -165.92(19) . . . . ?
Fe4 O5 Fe1 O1 67.6(10) . . . 2_666 ?
Fe5 O5 Fe1 O1 -156.0(9) . . . 2_666 ?
C4 O2 Fe1 O5 -43.0(3) . . . . ?
Fe2 O2 Fe1 O5 -177.78(14) 2_666 . . . ?
C4 O2 Fe1 O3 111.6(4) . . . 2_666 ?
Fe2 O2 Fe1 O3 -23.2(4) 2_666 . . 2_666 ?
C4 O2 Fe1 O15 -142.6(3) . . . . ?
Fe2 O2 Fe1 O15 82.60(16) 2_666 . . . ?
C4 O2 Fe1 O1 54.1(3) . . . . ?
Fe2 O2 Fe1 O1 -80.67(15) 2_666 . . . ?
C4 O2 Fe1 O1 129.2(3) . . . 2_666 ?
Fe2 O2 Fe1 O1 -5.59(12) 2_666 . . 2_666 ?
C40 O15 Fe1 O5 -32.6(4) . . . . ?
C40 O15 Fe1 O3 -130.1(4) . . . 2_666 ?
C40 O15 Fe1 O2 70.4(4) . . . . ?
C40 O15 Fe1 O1 164.1(4) . . . . ?
C40 O15 Fe1 O1 146.7(4) . . . 2_666 ?
C3 O1 Fe1 O5 48.6(3) . . . . ?
Fe2 O1 Fe1 O5 -83.79(14) . . . . ?
Fe1 O1 Fe1 O5 178.62(14) 2_666 . . . ?
C3 O1 Fe1 O3 144.6(3) . . . 2_666 ?
Fe2 O1 Fe1 O3 12.21(13) . . . 2_666 ?
Fe1 O1 Fe1 O3 -85.38(14) 2_666 . . 2_666 ?
C3 O1 Fe1 O2 -53.5(3) . . . . ?
Fe2 O1 Fe1 O2 174.10(14) . . . . ?
Fe1 O1 Fe1 O2 76.52(14) 2_666 . . . ?
C3 O1 Fe1 O15 -148.0(4) . . . . ?
Fe2 O1 Fe1 O15 79.6(5) . . . . ?
Fe1 O1 Fe1 O15 -18.0(5) 2_666 . . . ?
C3 O1 Fe1 O1 -130.0(3) . . . 2_666 ?
Fe2 O1 Fe1 O1 97.58(15) . . . 2_666 ?
Fe1 O1 Fe1 O1 0.0 2_666 . . 2_666 ?
Fe4 O4 Fe2 O7 -142.6(2) . . . . ?
Fe3 O4 Fe2 O7 16.85(15) . . . . ?
Fe4 O4 Fe2 O3 30.3(2) . . . 2_666 ?
Fe3 O4 Fe2 O3 -170.23(15) . . . 2_666 ?
Fe4 O4 Fe2 O2 -24.6(17) . . . 2_666 ?
Fe3 O4 Fe2 O2 134.9(15) . . . 2_666 ?
Fe4 O4 Fe2 O13 125.9(2) . . . . ?
Fe3 O4 Fe2 O13 -74.62(15) . . . . ?
Fe4 O4 Fe2 O1 -50.1(2) . . . . ?
Fe3 O4 Fe2 O1 109.39(14) . . . . ?
Fe4 O4 Fe2 Fe3 -159.5(3) . . . . ?
C14 O7 Fe2 O4 -169.8(6) . . . . ?
Fe3 O7 Fe2 O4 -15.90(14) . . . . ?
C14 O7 Fe2 O3 152.7(7) . . . 2_666 ?
Fe3 O7 Fe2 O3 -53.5(7) . . . 2_666 ?
C14 O7 Fe2 O2 14.5(6) . . . 2_666 ?
Fe3 O7 Fe2 O2 168.35(13) . . . 2_666 ?
C14 O7 Fe2 O13 -76.1(6) . . . . ?
Fe3 O7 Fe2 O13 77.75(16) . . . . ?
C14 O7 Fe2 O1 94.3(6) . . . . ?
Fe3 O7 Fe2 O1 -111.81(14) . . . . ?
C14 O7 Fe2 Fe3 -153.9(7) . . . . ?
C38 O13 Fe2 O4 36.6(4) . . . . ?
C38 O13 Fe2 O7 -43.8(4) . . . . ?
C38 O13 Fe2 O3 127.4(4) . . . 2_666 ?
C38 O13 Fe2 O2 -145.7(4) . . . 2_666 ?
C38 O13 Fe2 O1 -164.5(6) . . . . ?
C38 O13 Fe2 Fe3 -1.9(4) . . . . ?
C3 O1 Fe2 O4 -46.6(4) . . . . ?
Fe1 O1 Fe2 O4 77.26(13) . . . . ?
Fe1 O1 Fe2 O4 -177.04(12) 2_666 . . . ?
C3 O1 Fe2 O7 34.0(4) . . . . ?
Fe1 O1 Fe2 O7 157.90(14) . . . . ?
Fe1 O1 Fe2 O7 -96.40(14) 2_666 . . . ?
C3 O1 Fe2 O3 -136.0(4) . . . 2_666 ?
Fe1 O1 Fe2 O3 -12.05(13) . . . 2_666 ?
Fe1 O1 Fe2 O3 93.65(13) 2_666 . . 2_666 ?
C3 O1 Fe2 O2 135.4(4) . . . 2_666 ?
Fe1 O1 Fe2 O2 -100.67(13) . . . 2_666 ?
Fe1 O1 Fe2 O2 5.03(11) 2_666 . . 2_666 ?
C3 O1 Fe2 O13 154.5(6) . . . . ?
Fe1 O1 Fe2 O13 -81.5(7) . . . . ?
Fe1 O1 Fe2 O13 24.2(7) 2_666 . . . ?
C3 O1 Fe2 Fe3 -7.3(4) . . . . ?
Fe1 O1 Fe2 Fe3 116.60(9) . . . . ?
Fe1 O1 Fe2 Fe3 -137.70(7) 2_666 . . . ?
Fe4 O4 Fe3 O6 -39.2(3) . . . . ?
Fe2 O4 Fe3 O6 160.01(15) . . . . ?
Fe4 O4 Fe3 O7 144.0(2) . . . . ?
Fe2 O4 Fe3 O7 -16.73(15) . . . . ?
Fe4 O4 Fe3 O17 50.9(2) . . . . ?
Fe2 O4 Fe3 O17 -109.92(16) . . . . ?
Fe4 O4 Fe3 O14 -127.2(2) . . . . ?
Fe2 O4 Fe3 O14 72.00(15) . . . . ?
Fe4 O4 Fe3 N1 157.4(4) . . . . ?
Fe2 O4 Fe3 N1 -3.3(5) . . . . ?
Fe4 O4 Fe3 Fe2 160.8(3) . . . . ?
C6 O6 Fe3 O4 152.6(4) . . . . ?
C6 O6 Fe3 O7 -43.1(9) . . . . ?
C6 O6 Fe3 O17 58.4(4) . . . . ?
C6 O6 Fe3 O14 -118.8(4) . . . . ?
C6 O6 Fe3 N1 -33.0(4) . . . . ?
C6 O6 Fe3 Fe2 177.0(3) . . . . ?
C14 O7 Fe3 O4 179.5(4) . . . . ?
Fe2 O7 Fe3 O4 16.13(14) . . . . ?
C14 O7 Fe3 O6 14.4(9) . . . . ?
Fe2 O7 Fe3 O6 -149.0(7) . . . . ?
C14 O7 Fe3 O17 -86.5(4) . . . . ?
Fe2 O7 Fe3 O17 110.11(15) . . . . ?
C14 O7 Fe3 O14 90.1(4) . . . . ?
Fe2 O7 Fe3 O14 -73.34(15) . . . . ?
C14 O7 Fe3 N1 4.1(4) . . . . ?
Fe2 O7 Fe3 N1 -159.28(18) . . . . ?
C14 O7 Fe3 Fe2 163.4(5) . . . . ?
C42 O17 Fe3 O4 -32.5(4) . . . . ?
C42 O17 Fe3 O6 78.2(4) . . . . ?
C42 O17 Fe3 O7 -113.5(4) . . . . ?
C42 O17 Fe3 O14 121(2) . . . . ?
C42 O17 Fe3 N1 166.5(4) . . . . ?
C42 O17 Fe3 Fe2 -72.2(4) . . . . ?
C38 O14 Fe3 O4 -40.1(5) . . . . ?
C38 O14 Fe3 O6 -150.9(5) . . . . ?
C38 O14 Fe3 O7 40.7(5) . . . . ?
C38 O14 Fe3 O17 166.7(19) . . . . ?
C38 O14 Fe3 N1 120.7(5) . . . . ?
C38 O14 Fe3 Fe2 -0.7(4) . . . . ?
C12 N1 Fe3 O4 173.2(4) . . . . ?
C13 N1 Fe3 O4 4.4(7) . . . . ?
C12 N1 Fe3 O6 8.8(5) . . . . ?
C13 N1 Fe3 O6 -160.0(4) . . . . ?
C12 N1 Fe3 O7 -173.3(5) . . . . ?
C13 N1 Fe3 O7 17.9(4) . . . . ?
C12 N1 Fe3 O17 -79.6(5) . . . . ?
C13 N1 Fe3 O17 111.6(4) . . . . ?
C12 N1 Fe3 O14 97.3(5) . . . . ?
C13 N1 Fe3 O14 -71.5(4) . . . . ?
C12 N1 Fe3 Fe2 170.7(4) . . . . ?
C13 N1 Fe3 Fe2 1.9(4) . . . . ?
O7 Fe2 Fe3 O4 -155.1(2) . . . . ?
O3 Fe2 Fe3 O4 12.7(2) 2_666 . . . ?
O2 Fe2 Fe3 O4 -174.4(2) 2_666 . . . ?
O13 Fe2 Fe3 O4 104.42(19) . . . . ?
O1 Fe2 Fe3 O4 -79.05(18) . . . . ?
O4 Fe2 Fe3 O6 -36.3(3) . . . . ?
O7 Fe2 Fe3 O6 168.6(3) . . . . ?
O3 Fe2 Fe3 O6 -23.6(3) 2_666 . . . ?
O2 Fe2 Fe3 O6 149.3(3) 2_666 . . . ?
O13 Fe2 Fe3 O6 68.1(2) . . . . ?
O1 Fe2 Fe3 O6 -115.3(2) . . . . ?
O4 Fe2 Fe3 O7 155.1(2) . . . . ?
O3 Fe2 Fe3 O7 167.8(2) 2_666 . . . ?
O2 Fe2 Fe3 O7 -19.3(2) 2_666 . . . ?
O13 Fe2 Fe3 O7 -100.48(19) . . . . ?
O1 Fe2 Fe3 O7 76.06(18) . . . . ?
O4 Fe2 Fe3 O17 77.60(19) . . . . ?
O7 Fe2 Fe3 O17 -77.51(19) . . . . ?
O3 Fe2 Fe3 O17 90.32(17) 2_666 . . . ?
O2 Fe2 Fe3 O17 -96.81(19) 2_666 . . . ?
O13 Fe2 Fe3 O17 -177.99(15) . . . . ?
O1 Fe2 Fe3 O17 -1.45(15) . . . . ?
O4 Fe2 Fe3 O14 -103.37(18) . . . . ?
O7 Fe2 Fe3 O14 101.53(19) . . . . ?
O3 Fe2 Fe3 O14 -90.64(16) 2_666 . . . ?
O2 Fe2 Fe3 O14 82.22(19) 2_666 . . . ?
O13 Fe2 Fe3 O14 1.05(15) . . . . ?
O1 Fe2 Fe3 O14 177.58(14) . . . . ?
O4 Fe2 Fe3 N1 178.7(2) . . . . ?
O7 Fe2 Fe3 N1 23.6(2) . . . . ?
O3 Fe2 Fe3 N1 -168.58(19) 2_666 . . . ?
O2 Fe2 Fe3 N1 4.3(2) 2_666 . . . ?
O13 Fe2 Fe3 N1 -76.89(18) . . . . ?
O1 Fe2 Fe3 N1 99.64(17) . . . . ?
Fe3 O4 Fe4 O5 -137.0(2) . . . . ?
Fe2 O4 Fe4 O5 17.6(3) . . . . ?
Fe3 O4 Fe4 O12 -0.5(17) . . . . ?
Fe2 O4 Fe4 O12 154.1(14) . . . . ?
Fe3 O4 Fe4 O19 129.6(2) . . . . ?
Fe2 O4 Fe4 O19 -75.8(2) . . . . ?
Fe3 O4 Fe4 O18 -38.5(2) . . . . ?
Fe2 O4 Fe4 O18 116.1(2) . . . . ?
Fe3 O4 Fe4 N4 47.0(2) . . . . ?
Fe2 O4 Fe4 N4 -158.5(2) . . . . ?
Fe3 O4 Fe4 Fe5 -150.90(11) . . . . ?
Fe2 O4 Fe4 Fe5 3.7(3) . . . . ?
Fe1 O5 Fe4 O4 -21.4(2) . . . . ?
Fe5 O5 Fe4 O4 -167.41(13) . . . . ?
Fe1 O5 Fe4 O12 162.3(2) . . . . ?
Fe5 O5 Fe4 O12 16.27(13) . . . . ?
Fe1 O5 Fe4 O19 75.4(2) . . . . ?
Fe5 O5 Fe4 O19 -70.59(15) . . . . ?
Fe1 O5 Fe4 O18 -114.88(19) . . . . ?
Fe5 O5 Fe4 O18 99.11(14) . . . . ?
Fe1 O5 Fe4 N4 148.0(4) . . . . ?
Fe5 O5 Fe4 N4 2.0(5) . . . . ?
Fe1 O5 Fe4 Fe5 146.0(3) . . . . ?
C36 O12 Fe4 O4 59.6(16) . . . . ?
Fe5 O12 Fe4 O4 -153.5(15) . . . . ?
C36 O12 Fe4 O5 -163.2(3) . . . . ?
Fe5 O12 Fe4 O5 -16.19(13) . . . . ?
C36 O12 Fe4 O19 -70.8(3) . . . . ?
Fe5 O12 Fe4 O19 76.14(14) . . . . ?
C36 O12 Fe4 O18 97.8(3) . . . . ?
Fe5 O12 Fe4 O18 -115.23(15) . . . . ?
C36 O12 Fe4 N4 11.4(3) . . . . ?
Fe5 O12 Fe4 N4 158.41(18) . . . . ?
C36 O12 Fe4 Fe5 -147.0(4) . . . . ?
C44 O19 Fe4 O4 142.1(4) . . . . ?
C44 O19 Fe4 O5 38.2(4) . . . . ?
C44 O19 Fe4 O12 -41.9(4) . . . . ?
C44 O19 Fe4 O18 -95.3(7) . . . . ?
C44 O19 Fe4 N4 -120.7(4) . . . . ?
C44 O19 Fe4 Fe5 -1.0(4) . . . . ?
C42 O18 Fe4 O4 -0.6(5) . . . . ?
C42 O18 Fe4 O5 103.4(5) . . . . ?
C42 O18 Fe4 O12 -177.3(5) . . . . ?
C42 O18 Fe4 O19 -123.6(6) . . . . ?
C42 O18 Fe4 N4 -98.4(5) . . . . ?
C42 O18 Fe4 Fe5 145.0(4) . . . . ?
C37 N4 Fe4 O4 -159.0(3) . . . . ?
C37 N4 Fe4 O5 31.4(7) . . . . ?
C37 N4 Fe4 O12 17.0(3) . . . . ?
C37 N4 Fe4 O19 105.8(4) . . . . ?
C37 N4 Fe4 O18 -68.1(3) . . . . ?
C37 N4 Fe4 Fe5 32.9(4) . . . . ?
Fe1 O5 Fe5 O12 -161.7(2) . . . . ?
Fe4 O5 Fe5 O12 -16.63(13) . . . . ?
Fe1 O5 Fe5 O11 104.5(2) . . . . ?
Fe4 O5 Fe5 O11 -110.43(14) . . . . ?
Fe1 O5 Fe5 O9 142.6(12) . . . . ?
Fe4 O5 Fe5 O9 -72.3(13) . . . . ?
Fe1 O5 Fe5 O16 9.6(2) . . . . ?
Fe4 O5 Fe5 O16 154.68(14) . . . . ?
Fe1 O5 Fe5 O20 -73.6(2) . . . . ?
Fe4 O5 Fe5 O20 71.44(14) . . . . ?
Fe1 O5 Fe5 Fe4 -145.0(3) . . . . ?
C36 O12 Fe5 O5 154.0(5) . . . . ?
Fe4 O12 Fe5 O5 16.07(13) . . . . ?
C36 O12 Fe5 O11 -107.6(4) . . . . ?
Fe4 O12 Fe5 O11 114.48(14) . . . . ?
C36 O12 Fe5 O9 -31.3(4) . . . . ?
Fe4 O12 Fe5 O9 -169.17(14) . . . . ?
C36 O12 Fe5 O16 102.8(8) . . . . ?
Fe4 O12 Fe5 O16 -35.1(8) . . . . ?
C36 O12 Fe5 O20 59.5(4) . . . . ?
Fe4 O12 Fe5 O20 -78.42(15) . . . . ?
C36 O12 Fe5 Fe4 137.9(5) . . . . ?
C34 O11 Fe5 O5 43.7(4) . . . . ?
Fe6 O11 Fe5 O5 174.38(13) . . . . ?
C34 O11 Fe5 O12 -38.1(4) . . . . ?
Fe6 O11 Fe5 O12 92.50(15) . . . . ?
C34 O11 Fe5 O9 -132.2(4) . . . . ?
Fe6 O11 Fe5 O9 -1.61(13) . . . . ?
C34 O11 Fe5 O16 136.2(4) . . . . ?
Fe6 O11 Fe5 O16 -93.15(15) . . . . ?
C34 O11 Fe5 O20 -144.3(5) . . . . ?
Fe6 O11 Fe5 O20 -13.7(7) . . . . ?
C34 O11 Fe5 Fe4 2.9(4) . . . . ?
Fe6 O11 Fe5 Fe4 133.54(10) . . . . ?
C24 O9 Fe5 O5 -174.3(11) . . . . ?
Fe6 O9 Fe5 O5 -37.3(13) . . . . ?
C24 O9 Fe5 O12 130.6(4) . . . . ?
Fe6 O9 Fe5 O12 -92.33(16) . . . . ?
C24 O9 Fe5 O11 -135.4(4) . . . . ?
Fe6 O9 Fe5 O11 1.64(14) . . . . ?
C24 O9 Fe5 O16 -41.4(4) . . . . ?
Fe6 O9 Fe5 O16 95.69(16) . . . . ?
C24 O9 Fe5 O20 41.8(4) . . . . ?
Fe6 O9 Fe5 O20 178.85(15) . . . . ?
C24 O9 Fe5 Fe4 119.9(4) . . . . ?
Fe6 O9 Fe5 Fe4 -103.05(15) . . . . ?
C40 O16 Fe5 O5 -55.9(4) . . . . ?
C40 O16 Fe5 O12 -5.5(9) . . . . ?
C40 O16 Fe5 O11 -155.2(4) . . . . ?
C40 O16 Fe5 O9 128.7(4) . . . . ?
C40 O16 Fe5 O20 38.1(4) . . . . ?
C40 O16 Fe5 Fe4 -35.1(4) . . . . ?
C44 O20 Fe5 O5 -35.6(4) . . . . ?
C44 O20 Fe5 O12 45.5(4) . . . . ?
C44 O20 Fe5 O11 152.4(5) . . . . ?
C44 O20 Fe5 O9 140.7(4) . . . . ?
C44 O20 Fe5 O16 -126.8(4) . . . . ?
C44 O20 Fe5 Fe4 3.3(4) . . . . ?
O4 Fe4 Fe5 O5 20.7(2) . . . . ?
O12 Fe4 Fe5 O5 -155.3(2) . . . . ?
O19 Fe4 Fe5 O5 106.05(17) . . . . ?
O18 Fe4 Fe5 O5 -88.38(17) . . . . ?
N4 Fe4 Fe5 O5 -179.2(2) . . . . ?
O4 Fe4 Fe5 O12 176.1(2) . . . . ?
O5 Fe4 Fe5 O12 155.3(2) . . . . ?
O19 Fe4 Fe5 O12 -98.64(17) . . . . ?
O18 Fe4 Fe5 O12 66.94(17) . . . . ?
N4 Fe4 Fe5 O12 -23.9(2) . . . . ?
O4 Fe4 Fe5 O11 101.1(2) . . . . ?
O5 Fe4 Fe5 O11 80.35(17) . . . . ?
O12 Fe4 Fe5 O11 -74.96(18) . . . . ?
O19 Fe4 Fe5 O11 -173.60(15) . . . . ?
O18 Fe4 Fe5 O11 -8.03(15) . . . . ?
N4 Fe4 Fe5 O11 -98.82(19) . . . . ?
O4 Fe4 Fe5 O9 -168.1(2) . . . . ?
O5 Fe4 Fe5 O9 171.2(2) . . . . ?
O12 Fe4 Fe5 O9 15.9(2) . . . . ?
O19 Fe4 Fe5 O9 -82.77(17) . . . . ?
O18 Fe4 Fe5 O9 82.81(18) . . . . ?
N4 Fe4 Fe5 O9 -8.0(2) . . . . ?
O4 Fe4 Fe5 O16 -12.1(2) . . . . ?
O5 Fe4 Fe5 O16 -32.81(18) . . . . ?
O12 Fe4 Fe5 O16 171.88(19) . . . . ?
O19 Fe4 Fe5 O16 73.24(16) . . . . ?
O18 Fe4 Fe5 O16 -121.18(16) . . . . ?
N4 Fe4 Fe5 O16 148.0(2) . . . . ?
O4 Fe4 Fe5 O20 -86.2(2) . . . . ?
O5 Fe4 Fe5 O20 -106.96(17) . . . . ?
O12 Fe4 Fe5 O20 97.73(17) . . . . ?
O19 Fe4 Fe5 O20 -0.91(14) . . . . ?
O18 Fe4 Fe5 O20 164.67(14) . . . . ?
N4 Fe4 Fe5 O20 73.87(18) . . . . ?
C16 O8 Fe6 O10 64.9(5) . . . . ?
C16 O8 Fe6 O9 -74.8(6) . . . . ?
C16 O8 Fe6 O11 -131.2(5) . . . . ?
C16 O8 Fe6 N3 150.4(5) . . . . ?
C16 O8 Fe6 N2 -22.7(5) . . . . ?
C26 O10 Fe6 O8 72.3(5) . . . . ?
C26 O10 Fe6 O9 -124.2(5) . . . . ?
C26 O10 Fe6 O11 -62.4(7) . . . . ?
C26 O10 Fe6 N3 -19.2(5) . . . . ?
C26 O10 Fe6 N2 156.7(5) . . . . ?
C24 O9 Fe6 O8 85.0(5) . . . . ?
Fe5 O9 Fe6 O8 -61.2(4) . . . . ?
C24 O9 Fe6 O10 -56.2(3) . . . . ?
Fe5 O9 Fe6 O10 157.60(15) . . . . ?
C24 O9 Fe6 O11 144.6(3) . . . . ?
Fe5 O9 Fe6 O11 -1.61(13) . . . . ?
C24 O9 Fe6 N3 -142.3(3) . . . . ?
Fe5 O9 Fe6 N3 71.47(18) . . . . ?
C24 O9 Fe6 N2 31.8(3) . . . . ?
Fe5 O9 Fe6 N2 -114.39(18) . . . . ?
C34 O11 Fe6 O8 -62.3(3) . . . . ?
Fe5 O11 Fe6 O8 159.46(15) . . . . ?
C34 O11 Fe6 O10 74.4(5) . . . . ?
Fe5 O11 Fe6 O10 -63.9(4) . . . . ?
C34 O11 Fe6 O9 139.8(3) . . . . ?
Fe5 O11 Fe6 O9 1.62(13) . . . . ?
C34 O11 Fe6 N3 30.2(3) . . . . ?
Fe5 O11 Fe6 N3 -108.00(16) . . . . ?
C34 O11 Fe6 N2 -147.3(3) . . . . ?
Fe5 O11 Fe6 N2 74.48(18) . . . . ?
C32 N3 Fe6 O8 -101.7(4) . . . . ?
C33 N3 Fe6 O8 84.3(3) . . . . ?
C32 N3 Fe6 O10 3.4(4) . . . . ?
C33 N3 Fe6 O10 -170.6(3) . . . . ?
C32 N3 Fe6 O9 97.1(4) . . . . ?
C33 N3 Fe6 O9 -76.9(3) . . . . ?
C32 N3 Fe6 O11 167.6(5) . . . . ?
C33 N3 Fe6 O11 -6.4(3) . . . . ?
C32 N3 Fe6 N2 -31.1(15) . . . . ?
C33 N3 Fe6 N2 154.9(12) . . . . ?
C22 N2 Fe6 O8 12.2(5) . . . . ?
C23 N2 Fe6 O8 -167.5(4) . . . . ?
C22 N2 Fe6 O10 -93.2(5) . . . . ?
C23 N2 Fe6 O10 87.1(4) . . . . ?
C22 N2 Fe6 O9 171.6(5) . . . . ?
C23 N2 Fe6 O9 -8.1(4) . . . . ?
C22 N2 Fe6 O11 101.7(5) . . . . ?
C23 N2 Fe6 O11 -77.9(4) . . . . ?
C22 N2 Fe6 N3 -58.9(15) . . . . ?
C23 N2 Fe6 N3 121.4(12) . . . . ?
